data_7045667
loop_
_publ_author_name
'Ren, Shishuai'
'Xie, Shangqing'
'Zheng, Tingting'
'Wang, Yangyang'
'Xu, Shilu'
'Xue, Benjing'
'Li, Xiaoyan'
'Sun, Hongjian'
'Fuhr, Olaf'
'Fenske, Dieter'

_publ_section_title
;
 Synthesis of silyl iron hydride via Si-H activation and its dual
 catalytic application in the hydrosilylation of carbonyl compounds and
 dehydration of benzamides.
;
_journal_issue 12
_journal_name_full 'Dalton transactions (Cambridge, England : 2003)'
_journal_page_first 4352
_journal_page_last 4359
_journal_paper_doi 10.1039/c8dt00289d
_journal_volume 47
_journal_year 2018
_chemical_formula_sum 'C26 H39 Fe P3 Si'
_chemical_formula_weight 528.42
_space_group_IT_number 14
_space_group_name_Hall '-P 2yn'
_space_group_name_H-M_alt 'P 1 21/n 1'
_symmetry_cell_setting monoclinic
_symmetry_space_group_name_Hall '-P 2yn'
_symmetry_space_group_name_H-M 'P 1 21/n 1'
_atom_sites_solution_hydrogens geom
_atom_sites_solution_primary direct
_atom_sites_solution_secondary difmap
_audit_creation_method SHELXL-97
_audit_update_record
;
2015-10-09 deposited with the CCDC.
2018-02-16 downloaded from the CCDC.
;
_cell_angle_alpha 90.00
_cell_angle_beta 90.232(2)
_cell_angle_gamma 90.00
_cell_formula_units_Z 4
_cell_length_a 10.5677(9)
_cell_length_b 17.7146(15)
_cell_length_c 15.1486(14)
_cell_measurement_reflns_used 5029
_cell_measurement_temperature 173(2)
_cell_measurement_theta_max 27.51
_cell_measurement_theta_min 2.35
_cell_volume 2835.8(4)
_computing_cell_refinement 'Bruker SAINT'
_computing_data_collection 'Bruker APEX2'
_computing_data_reduction 'Bruker SAINT'
_computing_molecular_graphics 'Bruker SHELXTL'
_computing_publication_material 'Bruker SHELXTL'
_computing_structure_refinement 'SHELXL-97 (Sheldrick, 2008)'
_computing_structure_solution 'SHELXS-97 (Sheldrick, 2008)'
_diffrn_ambient_temperature 173(2)
_diffrn_measured_fraction_theta_full 0.998
_diffrn_measured_fraction_theta_max 0.998
_diffrn_measurement_device_type 'Bruker APEX-II CCD'
_diffrn_measurement_method '\f and \w scans'
_diffrn_radiation_monochromator graphite
_diffrn_radiation_source 'fine-focus sealed tube'
_diffrn_radiation_type MoK\a
_diffrn_radiation_wavelength 0.71073
_diffrn_reflns_av_R_equivalents 0.0495
_diffrn_reflns_av_unetI/netI 0.0626
_diffrn_reflns_limit_h_max 12
_diffrn_reflns_limit_h_min -12
_diffrn_reflns_limit_k_max 21
_diffrn_reflns_limit_k_min -14
_diffrn_reflns_limit_l_max 18
_diffrn_reflns_limit_l_min -15
_diffrn_reflns_number 13959
_diffrn_reflns_theta_full 25.00
_diffrn_reflns_theta_max 25.00
_diffrn_reflns_theta_min 1.77
_diffrn_standards_number 0
_exptl_absorpt_coefficient_mu 0.755
_exptl_absorpt_correction_type none
_exptl_crystal_colour yellow
_exptl_crystal_density_diffrn 1.238
_exptl_crystal_density_method 'not measured'
_exptl_crystal_description block
_exptl_crystal_F_000 1120
_exptl_crystal_size_max 0.20
_exptl_crystal_size_mid 0.18
_exptl_crystal_size_min 0.14
_refine_diff_density_max 0.835
_refine_diff_density_min -0.365
_refine_diff_density_rms 0.079
_refine_ls_extinction_method none
_refine_ls_goodness_of_fit_ref 1.041
_refine_ls_hydrogen_treatment mixed
_refine_ls_matrix_type full
_refine_ls_number_parameters 292
_refine_ls_number_reflns 4981
_refine_ls_number_restraints 0
_refine_ls_restrained_S_all 1.041
_refine_ls_R_factor_all 0.0668
_refine_ls_R_factor_gt 0.0464
_refine_ls_shift/su_max 0.001
_refine_ls_shift/su_mean 0.000
_refine_ls_structure_factor_coef Fsqd
_refine_ls_weighting_details 'calc w=1/[\s^2^(Fo^2^)+(0.0538P)^2^+0.8420P] where P=(Fo^2^+2Fc^2^)/3'
_refine_ls_weighting_scheme calc
_refine_ls_wR_factor_gt 0.1044
_refine_ls_wR_factor_ref 0.1117
_reflns_number_gt 3838
_reflns_number_total 4981
_reflns_threshold_expression >2sigma(I)
_cod_data_source_file c8dt00289d2.cif
_cod_data_source_block complex_2b
_cod_depositor_comments
;
The following automatic conversions were performed:

'_symmetry_cell_setting' value 'Monoclinic' changed to 'monoclinic'
according to
/home/data/users/saulius/crontab/automatic-downloads/rss-feeds/RSC/lib/dictionaries/cif_core.dic
dictionary named 'cif_core.dic' version 2.4.2 from 2011-04-26.

Automatic conversion script
Id: cif_fix_values 4973 2017-02-22 13:04:09Z antanas 

 Adding full bibliography for 7045667.cif.
;
_cod_original_sg_symbol_H-M P2(1)/n
_cod_database_code 7045667

loop_
_symmetry_equiv_pos_as_xyz
'x, y, z'
'-x+1/2, y+1/2, -z+1/2'
'-x, -y, -z'
'x-1/2, -y-1/2, z-1/2'

loop_
_atom_site_label
_atom_site_type_symbol
_atom_site_fract_x
_atom_site_fract_y
_atom_site_fract_z
_atom_site_U_iso_or_equiv
_atom_site_adp_type
_atom_site_occupancy
_atom_site_symmetry_multiplicity
_atom_site_calc_flag
_atom_site_refinement_flags
Fe1 Fe 0.50497(4) 0.18858(2) 0.26726(3) 0.01737(14) Uani 1 1 d .
P1 P 0.41411(7) 0.07944(4) 0.26029(5) 0.0168(2) Uani 1 1 d .
Si1 Si 0.69894(8) 0.13779(5) 0.25433(6) 0.0195(2) Uani 1 1 d .
P3 P 0.43604(8) 0.24283(5) 0.38854(6) 0.0237(2) Uani 1 1 d .
P2 P 0.40637(9) 0.26124(5) 0.17234(6) 0.0288(2) Uani 1 1 d .
C13 C 0.3164(3) 0.04717(17) 0.3527(2) 0.0187(7) Uani 1 1 d .
C18 C 0.3640(3) -0.00038(18) 0.4182(2) 0.0229(8) Uani 1 1 d .
H18 H 0.4435 -0.0244 0.4099 0.027 Uiso 1 1 calc R
C1 C 0.5399(3) 0.00728(18) 0.2546(2) 0.0193(7) Uani 1 1 d .
C7 C 0.3238(3) 0.05156(17) 0.1611(2) 0.0209(7) Uani 1 1 d .
C3 C 0.7592(3) -0.0246(2) 0.2478(2) 0.0270(8) Uani 1 1 d .
H3 H 0.8458 -0.0102 0.2463 0.032 Uiso 1 1 calc R
C14 C 0.1989(3) 0.08084(18) 0.3668(2) 0.0236(8) Uani 1 1 d .
H14 H 0.1646 0.1138 0.3234 0.028 Uiso 1 1 calc R
C26 C 0.4119(4) 0.36338(19) 0.1894(3) 0.0432(10) Uani 1 1 d .
H26A H 0.3636 0.3887 0.1426 0.065 Uiso 1 1 calc R
H26B H 0.5000 0.3805 0.1880 0.065 Uiso 1 1 calc R
H26C H 0.3749 0.3757 0.2469 0.065 Uiso 1 1 calc R
C8 C 0.3868(3) 0.0571(2) 0.0803(2) 0.0306(9) Uani 1 1 d .
H8 H 0.4723 0.0737 0.0797 0.037 Uiso 1 1 calc R
C15 C 0.1314(3) 0.0670(2) 0.4432(2) 0.0301(9) Uani 1 1 d .
H15 H 0.0507 0.0896 0.4511 0.036 Uiso 1 1 calc R
C23 C 0.7944(3) 0.1573(2) 0.1513(2) 0.0350(9) Uani 1 1 d .
H23A H 0.8080 0.2118 0.1454 0.053 Uiso 1 1 calc R
H23B H 0.7483 0.1386 0.0995 0.053 Uiso 1 1 calc R
H23C H 0.8764 0.1317 0.1556 0.053 Uiso 1 1 calc R
C4 C 0.7283(4) -0.1005(2) 0.2449(2) 0.0344(9) Uani 1 1 d .
H4 H 0.7936 -0.1373 0.2426 0.041 Uiso 1 1 calc R
C5 C 0.6032(3) -0.1231(2) 0.2453(3) 0.0341(9) Uani 1 1 d .
H5 H 0.5822 -0.1752 0.2429 0.041 Uiso 1 1 calc R
C12 C 0.1999(3) 0.02623(18) 0.1592(2) 0.0274(8) Uani 1 1 d .
H12 H 0.1546 0.0209 0.2129 0.033 Uiso 1 1 calc R
C2 C 0.6659(3) 0.03157(18) 0.2530(2) 0.0196(7) Uani 1 1 d .
C19 C 0.2763(4) 0.2829(2) 0.3972(3) 0.0393(10) Uani 1 1 d .
H19A H 0.2135 0.2425 0.3916 0.059 Uiso 1 1 calc R
H19B H 0.2633 0.3200 0.3500 0.059 Uiso 1 1 calc R
H19C H 0.2669 0.3077 0.4546 0.059 Uiso 1 1 calc R
C22 C 0.8222(3) 0.1562(2) 0.3425(2) 0.0321(9) Uani 1 1 d .
H22A H 0.8986 0.1270 0.3295 0.048 Uiso 1 1 calc R
H22B H 0.7889 0.1412 0.4001 0.048 Uiso 1 1 calc R
H22C H 0.8430 0.2101 0.3435 0.048 Uiso 1 1 calc R
C21 C 0.5314(4) 0.3224(2) 0.4256(3) 0.0395(10) Uani 1 1 d .
H21A H 0.4994 0.3406 0.4824 0.059 Uiso 1 1 calc R
H21B H 0.5264 0.3631 0.3819 0.059 Uiso 1 1 calc R
H21C H 0.6196 0.3064 0.4325 0.059 Uiso 1 1 calc R
C11 C 0.1416(4) 0.0086(2) 0.0803(3) 0.0372(9) Uani 1 1 d .
H11 H 0.0563 -0.0084 0.0805 0.045 Uiso 1 1 calc R
C20 C 0.4397(4) 0.18660(19) 0.4895(2) 0.0334(9) Uani 1 1 d .
H20A H 0.5248 0.1659 0.4982 0.050 Uiso 1 1 calc R
H20B H 0.3787 0.1451 0.4845 0.050 Uiso 1 1 calc R
H20C H 0.4175 0.2186 0.5399 0.050 Uiso 1 1 calc R
C16 C 0.1809(3) 0.0207(2) 0.5081(2) 0.0321(9) Uani 1 1 d .
H16 H 0.1353 0.0121 0.5611 0.038 Uiso 1 1 calc R
C17 C 0.2972(3) -0.01306(19) 0.4952(2) 0.0295(8) Uani 1 1 d .
H17 H 0.3315 -0.0452 0.5394 0.035 Uiso 1 1 calc R
C10 C 0.2044(4) 0.0152(2) 0.0018(3) 0.0381(10) Uani 1 1 d .
H10 H 0.1629 0.0032 -0.0522 0.046 Uiso 1 1 calc R
C6 C 0.5089(3) -0.06937(19) 0.2491(2) 0.0276(8) Uani 1 1 d .
H6 H 0.4227 -0.0844 0.2479 0.033 Uiso 1 1 calc R
C9 C 0.3280(4) 0.0393(2) 0.0019(3) 0.0373(9) Uani 1 1 d .
H9 H 0.3728 0.0436 -0.0522 0.045 Uiso 1 1 calc R
C24 C 0.4689(5) 0.2583(3) 0.0598(3) 0.0601(14) Uani 1 1 d .
H24A H 0.4547 0.2081 0.0346 0.090 Uiso 1 1 calc R
H24B H 0.5598 0.2691 0.0611 0.090 Uiso 1 1 calc R
H24C H 0.4256 0.2962 0.0236 0.090 Uiso 1 1 calc R
C25 C 0.2371(4) 0.2489(2) 0.1516(3) 0.0522(12) Uani 1 1 d .
H25A H 0.1903 0.2572 0.2065 0.078 Uiso 1 1 calc R
H25B H 0.2213 0.1976 0.1302 0.078 Uiso 1 1 calc R
H25C H 0.2090 0.2854 0.1071 0.078 Uiso 1 1 calc R
H H 0.604(3) 0.2438(19) 0.264(2) 0.044(11) Uiso 1 1 d .

loop_
_atom_site_aniso_label
_atom_site_aniso_U_11
_atom_site_aniso_U_22
_atom_site_aniso_U_33
_atom_site_aniso_U_23
_atom_site_aniso_U_13
_atom_site_aniso_U_12
Fe1 0.0210(3) 0.0146(3) 0.0165(3) 0.00098(19) 0.00040(18) -0.00081(18)
P1 0.0176(4) 0.0160(5) 0.0167(5) 0.0000(3) 0.0011(3) -0.0002(3)
Si1 0.0197(4) 0.0223(5) 0.0166(5) 0.0038(4) 0.0014(4) -0.0023(4)
P3 0.0307(5) 0.0183(5) 0.0222(5) -0.0044(4) 0.0023(4) 0.0001(4)
P2 0.0354(5) 0.0219(5) 0.0290(6) 0.0057(4) -0.0064(4) 0.0028(4)
C13 0.0206(16) 0.0187(18) 0.0169(18) 0.0010(14) 0.0004(13) -0.0070(13)
C18 0.0221(17) 0.0223(19) 0.024(2) 0.0020(15) 0.0000(14) -0.0035(14)
C1 0.0259(17) 0.0182(18) 0.0139(18) 0.0004(13) 0.0022(13) 0.0034(13)
C7 0.0280(18) 0.0134(17) 0.0213(19) -0.0006(14) -0.0042(14) 0.0014(13)
C3 0.0227(18) 0.034(2) 0.024(2) -0.0007(16) 0.0020(14) 0.0076(15)
C14 0.0238(17) 0.0244(19) 0.023(2) 0.0021(15) -0.0017(14) -0.0010(14)
C26 0.050(2) 0.022(2) 0.058(3) 0.0113(19) -0.014(2) 0.0038(18)
C8 0.0295(19) 0.040(2) 0.022(2) -0.0065(17) -0.0002(15) 0.0015(16)
C15 0.0214(18) 0.037(2) 0.032(2) -0.0033(17) 0.0063(15) -0.0003(15)
C23 0.038(2) 0.039(2) 0.028(2) 0.0073(18) 0.0131(17) -0.0028(17)
C4 0.040(2) 0.029(2) 0.034(2) -0.0014(17) 0.0029(17) 0.0166(17)
C5 0.046(2) 0.0174(19) 0.039(2) -0.0028(16) 0.0029(18) 0.0052(16)
C12 0.0311(19) 0.024(2) 0.027(2) 0.0017(16) -0.0025(15) -0.0053(15)
C2 0.0255(17) 0.0227(19) 0.0105(17) 0.0022(14) 0.0027(13) 0.0032(14)
C19 0.040(2) 0.039(2) 0.039(2) -0.0107(19) 0.0080(18) 0.0076(18)
C22 0.0273(19) 0.033(2) 0.036(2) 0.0072(18) -0.0085(16) -0.0068(16)
C21 0.056(3) 0.032(2) 0.031(2) -0.0127(18) 0.0036(19) -0.0090(18)
C11 0.035(2) 0.035(2) 0.041(3) -0.0020(19) -0.0148(18) -0.0097(17)
C20 0.047(2) 0.027(2) 0.025(2) -0.0022(16) 0.0044(17) -0.0013(17)
C16 0.032(2) 0.041(2) 0.023(2) 0.0050(17) 0.0077(15) -0.0085(17)
C17 0.033(2) 0.029(2) 0.026(2) 0.0102(16) -0.0010(15) -0.0077(16)
C10 0.047(2) 0.039(2) 0.028(2) -0.0124(18) -0.0170(18) 0.0063(18)
C6 0.0290(19) 0.020(2) 0.034(2) -0.0028(15) 0.0028(16) -0.0010(15)
C9 0.044(2) 0.046(3) 0.022(2) -0.0069(18) -0.0002(17) 0.0111(19)
C24 0.094(4) 0.055(3) 0.032(3) 0.017(2) 0.001(2) 0.019(3)
C25 0.047(3) 0.037(3) 0.073(3) 0.010(2) -0.029(2) 0.0039(19)

loop_
_atom_type_symbol
_atom_type_description
_atom_type_scat_dispersion_real
_atom_type_scat_dispersion_imag
_atom_type_scat_source
C C 0.0033 0.0016 'International Tables Vol C Tables 4.2.6.8 and 6.1.1.4'
H H 0.0000 0.0000 'International Tables Vol C Tables 4.2.6.8 and 6.1.1.4'
Fe Fe 0.3463 0.8444 'International Tables Vol C Tables 4.2.6.8 and 6.1.1.4'
P P 0.1023 0.0942 'International Tables Vol C Tables 4.2.6.8 and 6.1.1.4'
Si Si 0.0817 0.0704 'International Tables Vol C Tables 4.2.6.8 and 6.1.1.4'

loop_
_geom_angle_atom_site_label_1
_geom_angle_atom_site_label_2
_geom_angle_atom_site_label_3
_geom_angle
P1 Fe1 P2 106.47(4)
P1 Fe1 P3 106.44(4)
P2 Fe1 P3 97.66(4)
P1 Fe1 Si1 92.45(3)
P2 Fe1 Si1 127.55(4)
P3 Fe1 Si1 123.56(4)
P1 Fe1 H 158.9(14)
P2 Fe1 H 85.8(15)
P3 Fe1 H 88.4(14)
Si1 Fe1 H 66.6(14)
C13 P1 C7 104.31(14)
C13 P1 C1 103.16(14)
C7 P1 C1 98.44(14)
C13 P1 Fe1 119.54(10)
C7 P1 Fe1 120.51(11)
C1 P1 Fe1 107.56(11)
C22 Si1 C23 100.53(17)
C22 Si1 C2 107.62(15)
C23 Si1 C2 105.58(15)
C22 Si1 Fe1 119.69(12)
C23 Si1 Fe1 119.19(13)
C2 Si1 Fe1 103.19(10)
C21 P3 C20 98.89(18)
C21 P3 C19 100.71(18)
C20 P3 C19 99.64(18)
C21 P3 Fe1 114.29(13)
C20 P3 Fe1 117.09(12)
C19 P3 Fe1 122.42(13)
C25 P2 C26 99.95(18)
C25 P2 C24 101.2(2)
C26 P2 C24 98.5(2)
C25 P2 Fe1 120.34(14)
C26 P2 Fe1 118.27(14)
C24 P2 Fe1 114.96(15)
C18 C13 C14 117.9(3)
C18 C13 P1 121.9(2)
C14 C13 P1 119.2(2)
C17 C18 C13 120.9(3)
C17 C18 H18 119.5
C13 C18 H18 119.5
C6 C1 C2 121.3(3)
C6 C1 P1 120.4(2)
C2 C1 P1 118.2(2)
C12 C7 C8 117.3(3)
C12 C7 P1 126.1(3)
C8 C7 P1 116.6(2)
C4 C3 C2 121.6(3)
C4 C3 H3 119.2
C2 C3 H3 119.2
C15 C14 C13 121.0(3)
C15 C14 H14 119.5
C13 C14 H14 119.5
P2 C26 H26A 109.5
P2 C26 H26B 109.5
H26A C26 H26B 109.5
P2 C26 H26C 109.5
H26A C26 H26C 109.5
H26B C26 H26C 109.5
C9 C8 C7 121.6(3)
C9 C8 H8 119.2
C7 C8 H8 119.2
C16 C15 C14 120.3(3)
C16 C15 H15 119.8
C14 C15 H15 119.8
Si1 C23 H23A 109.5
Si1 C23 H23B 109.5
H23A C23 H23B 109.5
Si1 C23 H23C 109.5
H23A C23 H23C 109.5
H23B C23 H23C 109.5
C5 C4 C3 120.5(3)
C5 C4 H4 119.8
C3 C4 H4 119.8
C6 C5 C4 119.4(3)
C6 C5 H5 120.3
C4 C5 H5 120.3
C11 C12 C7 120.7(3)
C11 C12 H12 119.6
C7 C12 H12 119.6
C1 C2 C3 116.9(3)
C1 C2 Si1 118.4(2)
C3 C2 Si1 124.7(2)
P3 C19 H19A 109.5
P3 C19 H19B 109.5
H19A C19 H19B 109.5
P3 C19 H19C 109.5
H19A C19 H19C 109.5
H19B C19 H19C 109.5
Si1 C22 H22A 109.5
Si1 C22 H22B 109.5
H22A C22 H22B 109.5
Si1 C22 H22C 109.5
H22A C22 H22C 109.5
H22B C22 H22C 109.5
P3 C21 H21A 109.5
P3 C21 H21B 109.5
H21A C21 H21B 109.5
P3 C21 H21C 109.5
H21A C21 H21C 109.5
H21B C21 H21C 109.5
C10 C11 C12 121.2(3)
C10 C11 H11 119.4
C12 C11 H11 119.4
P3 C20 H20A 109.5
P3 C20 H20B 109.5
H20A C20 H20B 109.5
P3 C20 H20C 109.5
H20A C20 H20C 109.5
H20B C20 H20C 109.5
C17 C16 C15 119.4(3)
C17 C16 H16 120.3
C15 C16 H16 120.3
C16 C17 C18 120.4(3)
C16 C17 H17 119.8
C18 C17 H17 119.8
C11 C10 C9 119.3(3)
C11 C10 H10 120.4
C9 C10 H10 120.4
C5 C6 C1 120.2(3)
C5 C6 H6 119.9
C1 C6 H6 119.9
C10 C9 C8 119.9(3)
C10 C9 H9 120.1
C8 C9 H9 120.1
P2 C24 H24A 109.5
P2 C24 H24B 109.5
H24A C24 H24B 109.5
P2 C24 H24C 109.5
H24A C24 H24C 109.5
H24B C24 H24C 109.5
P2 C25 H25A 109.5
P2 C25 H25B 109.5
H25A C25 H25B 109.5
P2 C25 H25C 109.5
H25A C25 H25C 109.5
H25B C25 H25C 109.5

loop_
_geom_bond_atom_site_label_1
_geom_bond_atom_site_label_2
_geom_bond_distance
Fe1 P1 2.1612(9)
Fe1 P2 2.1904(10)
Fe1 P3 2.2000(10)
Fe1 Si1 2.2479(10)
Fe1 H 1.44(4)
P1 C13 1.834(3)
P1 C7 1.844(3)
P1 C1 1.847(3)
Si1 C22 1.890(4)
Si1 C23 1.894(3)
Si1 C2 1.914(3)
P3 C21 1.820(4)
P3 C20 1.825(4)
P3 C19 1.836(4)
P2 C25 1.828(4)
P2 C26 1.829(4)
P2 C24 1.831(4)
C13 C18 1.395(4)
C13 C14 1.395(4)
C18 C17 1.384(4)
C18 H18 0.9500
C1 C6 1.399(5)
C1 C2 1.400(4)
C7 C12 1.385(4)
C7 C8 1.398(4)
C3 C4 1.384(5)
C3 C2 1.403(4)
C3 H3 0.9500
C14 C15 1.383(4)
C14 H14 0.9500
C26 H26A 0.9800
C26 H26B 0.9800
C26 H26C 0.9800
C8 C9 1.376(5)
C8 H8 0.9500
C15 C16 1.381(5)
C15 H15 0.9500
C23 H23A 0.9800
C23 H23B 0.9800
C23 H23C 0.9800
C4 C5 1.382(5)
C4 H4 0.9500
C5 C6 1.379(5)
C5 H5 0.9500
C12 C11 1.378(5)
C12 H12 0.9500
C19 H19A 0.9800
C19 H19B 0.9800
C19 H19C 0.9800
C22 H22A 0.9800
C22 H22B 0.9800
C22 H22C 0.9800
C21 H21A 0.9800
C21 H21B 0.9800
C21 H21C 0.9800
C11 C10 1.370(5)
C11 H11 0.9500
C20 H20A 0.9800
C20 H20B 0.9800
C20 H20C 0.9800
C16 C17 1.381(5)
C16 H16 0.9500
C17 H17 0.9500
C10 C9 1.375(5)
C10 H10 0.9500
C6 H6 0.9500
C9 H9 0.9500
C24 H24A 0.9800
C24 H24B 0.9800
C24 H24C 0.9800
C25 H25A 0.9800
C25 H25B 0.9800
C25 H25C 0.9800
